data_4349072
loop_
_publ_author_name
'Powers, David C.'
'Hwang, Seung Jun'
'Anderson, Bryce L.'
'Yang, Haifeng'
'Zheng, Shao-Liang'
'Chen, Yu-Sheng'
'Cook, Timothy R.'
'Gabba\"i, Fran\,cois P'
'Nocera, Daniel G.'

_publ_section_title
;
 Stereoelectronic Effects in Cl<sub>2</sub> Elimination from Binuclear
 Pt(III) Complexes.
;
_journal_issue 22
_journal_name_full 'Inorganic chemistry'
_journal_page_first 11815
_journal_page_last 11820
_journal_paper_doi 10.1021/acs.inorgchem.6b01887
_journal_volume 55
_journal_year 2016
_chemical_formula_sum 'C18 H22 Br4 F24 N2 O8 P4 Pt2'
_chemical_formula_weight 1684.08
_chemical_name_systematic
; 
 Pt2(tfepma)2br4 
;
_space_group_IT_number 2
_space_group_name_Hall '-P 1'
_space_group_name_H-M_alt 'P -1'
_symmetry_cell_setting triclinic
_symmetry_space_group_name_H-M 'P -1'
_atom_sites_solution_hydrogens geom
_atom_sites_solution_primary direct
_atom_sites_solution_secondary difmap
_audit_creation_method SHELXL-97
_cell_angle_alpha 86.26(2)
_cell_angle_beta 79.480(13)
_cell_angle_gamma 70.831(12)
_cell_formula_units_Z 4
_cell_length_a 15.145(6)
_cell_length_b 16.901(7)
_cell_length_c 17.884(7)
_cell_measurement_reflns_used 9976
_cell_measurement_temperature 100(2)
_cell_measurement_theta_max 24.995
_cell_measurement_theta_min 2.492
_cell_volume 4251(3)
_computing_cell_refinement 'SAINT 7.46A (Bruker-AXS, 2009)'
_computing_data_collection 'APEX2 v2009.3.0 (Bruker-AXS, 2009)'
_computing_data_reduction 'SAINT 7.46A (Bruker-AXS, 2009)'
_computing_molecular_graphics 'Bruker SHELXTL (Scheldrick, 2008)'
_computing_publication_material 'Bruker SHELXTL (Scheldrick, 2008)'
_computing_structure_refinement 'SHELXL-97 (Sheldrick, 2008)'
_computing_structure_solution 'SHELXS-97 (Sheldrick, 2008)'
_diffrn_ambient_temperature 100(2)
_diffrn_measured_fraction_theta_full 0.985
_diffrn_measured_fraction_theta_max 0.985
_diffrn_measurement_device_type
;
Bruker D8 goniometer with CCD area detector
;
_diffrn_measurement_method 'omega and phi scans'
_diffrn_radiation_monochromator graphite
_diffrn_radiation_source 'fine-focus sealed tube'
_diffrn_radiation_type MoK\a
_diffrn_radiation_wavelength 0.71073
_diffrn_reflns_av_R_equivalents 0.0486
_diffrn_reflns_av_sigmaI/netI 0.0388
_diffrn_reflns_limit_h_max 18
_diffrn_reflns_limit_h_min -17
_diffrn_reflns_limit_k_max 20
_diffrn_reflns_limit_k_min -20
_diffrn_reflns_limit_l_max 21
_diffrn_reflns_limit_l_min -21
_diffrn_reflns_number 71385
_diffrn_reflns_theta_full 25.14
_diffrn_reflns_theta_max 25.14
_diffrn_reflns_theta_min 1.16
_exptl_absorpt_coefficient_mu 10.632
_exptl_absorpt_correction_T_max 0.4161
_exptl_absorpt_correction_T_min 0.2985
_exptl_absorpt_correction_type multi-scan
_exptl_absorpt_process_details 'SADABS (Sheldrick, 2008)'
_exptl_crystal_colour red
_exptl_crystal_density_diffrn 2.631
_exptl_crystal_density_method 'not measured'
_exptl_crystal_description plate
_exptl_crystal_F_000 3120
_exptl_crystal_size_max 0.15
_exptl_crystal_size_mid 0.10
_exptl_crystal_size_min 0.10
_refine_diff_density_max 3.050
_refine_diff_density_min -1.245
_refine_diff_density_rms 0.190
_refine_ls_extinction_method none
_refine_ls_goodness_of_fit_ref 1.032
_refine_ls_hydrogen_treatment mixed
_refine_ls_matrix_type full
_refine_ls_number_parameters 1128
_refine_ls_number_reflns 14989
_refine_ls_number_restraints 46
_refine_ls_restrained_S_all 1.034
_refine_ls_R_factor_all 0.0475
_refine_ls_R_factor_gt 0.0352
_refine_ls_shift/su_max 0.002
_refine_ls_shift/su_mean 0.000
_refine_ls_structure_factor_coef Fsqd
_refine_ls_weighting_details 'calc w=1/[\s^2^(Fo^2^)+(0.0454P)^2^+23.2174P] where P=(Fo^2^+2Fc^2^)/3'
_refine_ls_weighting_scheme calc
_refine_ls_wR_factor_gt 0.0866
_refine_ls_wR_factor_ref 0.0938
_reflns_number_gt 12341
_reflns_number_total 14989
_reflns_threshold_expression >2sigma(I)
_cod_data_source_file ic6b01887_si_002.cif
_cod_data_source_block pt2(tfepma)2br4
_cod_depositor_comments
;
The following automatic conversions were performed:

data item '_symmetry_cell_setting' value 'Triclinic' was changed to
'triclinic' in accordance with the
/home/saulius/struct/COD-crude-data/automatic-downloads/DataCite-retrospective/ACS/depositions/lib/dictionaries/cif_core.dic
dictionary named 'cif_core.dic' version 2.4.2 last updated on
2011-04-26.

Automatic conversion script
Id: cif_fix_values 6909 2019-04-08 15:41:33Z antanas 
;
_cod_original_sg_symbol_H-M P-1
_cod_database_code 4349072

loop_
_symmetry_equiv_pos_as_xyz
'x, y, z'
'-x, -y, -z'

loop_
_atom_site_label
_atom_site_type_symbol
_atom_site_fract_x
_atom_site_fract_y
_atom_site_fract_z
_atom_site_U_iso_or_equiv
_atom_site_adp_type
_atom_site_occupancy
_atom_site_symmetry_multiplicity
_atom_site_calc_flag
_atom_site_refinement_flags
_atom_site_disorder_assembly
_atom_site_disorder_group
C19 C 0.4012(5) 0.2553(4) 0.5126(4) 0.0208(16) Uani 1 1 d . . .
H19A H 0.4554 0.2772 0.5013 0.025 Uiso 1 1 calc R . .
H19B H 0.3416 0.3034 0.5195 0.025 Uiso 1 1 calc R . .
C20 C 0.4033(5) 0.1999(5) 0.4482(4) 0.0263(18) Uani 1 1 d . . .
C21 C 0.6760(5) 0.1106(4) 0.5537(4) 0.0206(16) Uani 1 1 d . . .
H21A H 0.6927 0.0719 0.5967 0.025 Uiso 1 1 calc R . .
H21B H 0.6992 0.1584 0.5570 0.025 Uiso 1 1 calc R . .
C22 C 0.7192(6) 0.0664(5) 0.4796(4) 0.0303(19) Uani 1 1 d . . .
C23 C 0.2453(6) 0.1665(5) 0.7715(5) 0.0350(11) Uani 1 1 d D . .
H23A H 0.2226 0.2006 0.8183 0.042 Uiso 0.667(3) 1 calc PR A 1
H23B H 0.2558 0.2036 0.7280 0.042 Uiso 0.667(3) 1 calc PR A 1
H23C H 0.2586 0.2171 0.7484 0.042 Uiso 0.333(3) 1 calc PR A 2
H23D H 0.2062 0.1813 0.8225 0.042 Uiso 0.333(3) 1 calc PR A 2
C25 C 0.4624(7) 0.0026(6) 0.8754(5) 0.043(2) Uani 1 1 d . A .
H25A H 0.3937 0.0103 0.8816 0.052 Uiso 1 1 calc R . .
H25B H 0.4730 0.0310 0.9180 0.052 Uiso 1 1 calc R . .
C26 C 0.5167(6) -0.0867(6) 0.8758(6) 0.047(3) Uani 1 1 d D . .
C27 C 0.4511(5) 0.5319(4) 0.6621(4) 0.0239(17) Uani 1 1 d . . .
H27A H 0.3886 0.5317 0.6903 0.029 Uiso 1 1 calc R . .
H27B H 0.4593 0.5107 0.6102 0.029 Uiso 1 1 calc R . .
C28 C 0.4575(6) 0.6186(5) 0.6589(4) 0.0240(17) Uani 1 1 d . . .
C29 C 0.7141(5) 0.3706(5) 0.7202(4) 0.0260(17) Uani 1 1 d . . .
H29A H 0.7095 0.4230 0.6907 0.031 Uiso 1 1 calc R . .
H29B H 0.7267 0.3244 0.6843 0.031 Uiso 1 1 calc R . .
C30 C 0.7913(6) 0.3518(7) 0.7661(5) 0.043(2) Uani 1 1 d . . .
C31 C 0.2399(6) 0.4133(5) 0.9743(4) 0.0304(19) Uani 1 1 d . . .
H31A H 0.2772 0.3844 1.0139 0.036 Uiso 1 1 calc R . .
H31B H 0.2023 0.3788 0.9629 0.036 Uiso 1 1 calc R . .
C32 C 0.1754(6) 0.4992(6) 1.0011(5) 0.035(2) Uani 1 1 d . . .
C33 C 0.5385(6) 0.2818(5) 0.9523(5) 0.0299(19) Uani 1 1 d . . .
H33A H 0.5703 0.2659 0.8994 0.036 Uiso 1 1 calc R . .
H33B H 0.5294 0.2314 0.9795 0.036 Uiso 1 1 calc R . .
C34 C 0.5980(6) 0.3162(5) 0.9915(4) 0.0315(19) Uani 1 1 d . . .
C35 C 0.4818(6) 0.0234(4) 0.6401(4) 0.0266(18) Uani 1 1 d . A .
H35A H 0.5236 0.0172 0.5905 0.040 Uiso 1 1 calc R . .
H35B H 0.4181 0.0268 0.6329 0.040 Uiso 1 1 calc R . .
H35C H 0.5068 -0.0250 0.6723 0.040 Uiso 1 1 calc R . .
C36 C 0.4481(5) 0.5084(4) 0.8649(4) 0.0200(16) Uani 1 1 d . . .
H36A H 0.3952 0.5550 0.8509 0.030 Uiso 1 1 calc R . .
H36B H 0.5075 0.5208 0.8484 0.030 Uiso 1 1 calc R . .
H36C H 0.4381 0.5005 0.9202 0.030 Uiso 1 1 calc R . .
N4 N 0.4537(4) 0.4292(4) 0.8268(3) 0.0189(13) Uani 1 1 d . . .
O9 O 0.4070(3) 0.2044(3) 0.5802(3) 0.0174(10) Uani 1 1 d . . .
O10 O 0.5762(3) 0.1393(3) 0.5560(3) 0.0200(11) Uani 1 1 d . . .
O11 O 0.3328(4) 0.1009(3) 0.7780(3) 0.0350(11) Uani 1 1 d . A .
O12 O 0.4929(4) 0.0374(3) 0.8049(3) 0.0267(12) Uani 1 1 d . . .
O13 O 0.5258(3) 0.4805(3) 0.7006(3) 0.0189(11) Uani 1 1 d . . .
O14 O 0.6276(3) 0.3794(3) 0.7731(3) 0.0199(11) Uani 1 1 d . . .
O15 O 0.3016(4) 0.4261(3) 0.9069(3) 0.0265(12) Uani 1 1 d . . .
O16 O 0.4490(4) 0.3459(3) 0.9526(3) 0.0243(12) Uani 1 1 d . . .
N3 N 0.4772(4) 0.1022(3) 0.6776(3) 0.0190(13) Uani 1 1 d . . .
F26 F 0.3822(4) 0.2453(3) 0.3872(3) 0.0396(12) Uani 1 1 d . . .
F27 F 0.3427(3) 0.1572(3) 0.4661(3) 0.0345(11) Uani 1 1 d . . .
F28 F 0.4898(3) 0.1423(3) 0.4281(3) 0.0418(13) Uani 1 1 d . . .
F29 F 0.6914(4) 0.0003(3) 0.4729(3) 0.0445(13) Uani 1 1 d . . .
F30 F 0.8141(3) 0.0383(3) 0.4732(3) 0.0444(13) Uani 1 1 d . . .
F31 F 0.6992(3) 0.1161(3) 0.4203(2) 0.0410(12) Uani 1 1 d . . .
F35 F 0.5089(4) -0.1266(3) 0.8152(4) 0.0544(10) Uani 1 1 d . A .
F37 F 0.6100(4) -0.1051(3) 0.8721(3) 0.0544(10) Uani 1 1 d . A .
F38 F 0.8005(4) 0.2799(4) 0.8056(4) 0.0606(16) Uani 1 1 d . . .
F39 F 0.7773(4) 0.4114(4) 0.8168(3) 0.0592(17) Uani 1 1 d . . .
F40 F 0.8738(4) 0.3436(4) 0.7201(4) 0.0644(18) Uani 1 1 d . . .
F41 F 0.4491(3) 0.6494(3) 0.7276(2) 0.0286(10) Uani 1 1 d . . .
F42 F 0.3887(4) 0.6700(3) 0.6255(3) 0.0379(12) Uani 1 1 d . . .
F43 F 0.5398(4) 0.6212(3) 0.6196(3) 0.0420(13) Uani 1 1 d . . .
F44 F 0.6827(4) 0.2588(3) 0.9926(3) 0.0482(14) Uani 1 1 d . . .
F45 F 0.5579(4) 0.3373(3) 1.0636(3) 0.0401(12) Uani 1 1 d . . .
F46 F 0.6117(4) 0.3845(3) 0.9572(3) 0.0475(13) Uani 1 1 d . . .
F47 F 0.1195(4) 0.4911(4) 1.0650(3) 0.0616(17) Uani 1 1 d . . .
F48 F 0.1199(3) 0.5388(3) 0.9514(3) 0.0458(13) Uani 1 1 d . . .
F49 F 0.2218(4) 0.5486(4) 1.0150(3) 0.0596(16) Uani 1 1 d . . .
P5 P 0.42976(14) 0.12067(11) 0.76847(11) 0.0199(4) Uani 1 1 d . A .
P6 P 0.49394(13) 0.18169(11) 0.62384(10) 0.0145(4) Uani 1 1 d . A .
P7 P 0.40487(14) 0.36260(12) 0.87628(10) 0.0188(4) Uani 1 1 d . . .
P8 P 0.52873(13) 0.39741(11) 0.74726(10) 0.0159(4) Uani 1 1 d . A .
Br5 Br 0.34675(5) 0.37879(4) 0.67434(4) 0.01970(16) Uani 1 1 d . A .
Br6 Br 0.59625(5) 0.33384(4) 0.56320(4) 0.01926(15) Uani 1 1 d . A .
Br7 Br 0.65015(5) 0.18551(4) 0.73164(4) 0.01993(15) Uani 1 1 d . A .
Br8 Br 0.33477(6) 0.20378(5) 0.93642(4) 0.03160(19) Uani 1 1 d . . .
Pt3 Pt 0.508504(18) 0.288095(16) 0.689397(14) 0.01338(7) Uani 1 1 d . . .
Pt4 Pt 0.41875(2) 0.244370(17) 0.816588(15) 0.01734(8) Uani 1 1 d . A .
C1 C 0.7632(5) 0.1639(5) 0.2445(4) 0.0242(17) Uani 1 1 d . . .
H1A H 0.7404 0.2177 0.2722 0.029 Uiso 1 1 calc R . .
H1B H 0.7901 0.1182 0.2796 0.029 Uiso 1 1 calc R . .
C2 C 0.6838(6) 0.1491(5) 0.2145(5) 0.0298(19) Uani 1 1 d . . .
C3 C 0.9175(5) 0.2423(5) 0.0440(4) 0.0255(17) Uani 1 1 d . . .
H3A H 0.9159 0.2975 0.0606 0.031 Uiso 1 1 calc R . .
H3B H 0.8514 0.2424 0.0478 0.031 Uiso 1 1 calc R . .
C4 C 0.9685(6) 0.2257(5) -0.0354(5) 0.034(2) Uani 1 1 d . . .
C9 C 0.7873(5) 0.4235(5) 0.4255(4) 0.0226(16) Uani 1 1 d . . .
H9A H 0.7630 0.3758 0.4391 0.027 Uiso 1 1 calc R . .
H9B H 0.7594 0.4535 0.3816 0.027 Uiso 1 1 calc R . .
C10 C 0.7613(6) 0.4818(5) 0.4922(4) 0.0281(18) Uani 1 1 d . . .
C11 C 0.8937(6) 0.5109(5) 0.2200(4) 0.0258(17) Uani 1 1 d . . .
H11A H 0.8269 0.5292 0.2121 0.031 Uiso 1 1 calc R . .
H11B H 0.9320 0.4676 0.1818 0.031 Uiso 1 1 calc R . .
C12 C 0.9303(6) 0.5840(5) 0.2117(5) 0.0317(19) Uani 1 1 d . . .
C13 C 1.1049(6) 0.2393(5) 0.4771(4) 0.0242(17) Uani 1 1 d . . .
H13A H 1.1401 0.1800 0.4871 0.029 Uiso 1 1 calc R . .
H13B H 1.0451 0.2418 0.4607 0.029 Uiso 1 1 calc R . .
C14 C 1.0841(7) 0.2898(6) 0.5472(5) 0.040(2) Uani 1 1 d . . .
C17 C 0.9907(6) 0.0027(5) 0.1636(5) 0.0322(19) Uani 1 1 d . . .
H17A H 0.9280 -0.0019 0.1841 0.048 Uiso 1 1 calc R . .
H17B H 1.0399 -0.0484 0.1758 0.048 Uiso 1 1 calc R . .
H17C H 0.9971 0.0099 0.1082 0.048 Uiso 1 1 calc R . .
C18 C 1.0649(5) 0.4539(4) 0.3709(5) 0.0264(18) Uani 1 1 d . . .
H18A H 1.0843 0.4886 0.3292 0.040 Uiso 1 1 calc R . .
H18B H 1.1141 0.4345 0.4028 0.040 Uiso 1 1 calc R . .
H18C H 1.0052 0.4871 0.4016 0.040 Uiso 1 1 calc R . .
N1 N 1.0016(4) 0.0768(4) 0.1982(3) 0.0211(14) Uani 1 1 d . A .
N2 N 1.0513(4) 0.3801(4) 0.3388(4) 0.0227(14) Uani 1 1 d . . .
O1 O 0.8329(3) 0.1660(3) 0.1795(3) 0.0229(11) Uani 1 1 d . . .
O2 O 0.9675(3) 0.1774(3) 0.0903(3) 0.0214(11) Uani 1 1 d . . .
O5 O 0.8887(3) 0.3940(3) 0.4067(3) 0.0226(11) Uani 1 1 d . . .
O6 O 0.9004(4) 0.4778(3) 0.2950(3) 0.0223(11) Uani 1 1 d . . .
O7 O 1.1609(3) 0.2735(3) 0.4193(3) 0.0196(11) Uani 1 1 d . . .
O8 O 1.2292(4) 0.3100(3) 0.2984(3) 0.0271(12) Uani 1 1 d D . .
F1 F 0.6161(3) 0.1463(4) 0.2727(3) 0.0489(14) Uani 1 1 d . . .
F2 F 0.7114(4) 0.0775(3) 0.1757(3) 0.0450(13) Uani 1 1 d . . .
F3 F 0.6450(3) 0.2099(3) 0.1682(3) 0.0331(11) Uani 1 1 d . . .
F4 F 0.9712(5) 0.1516(3) -0.0605(3) 0.0581(16) Uani 1 1 d . . .
F5 F 1.0589(4) 0.2231(4) -0.0421(3) 0.0520(14) Uani 1 1 d . . .
F6 F 0.9272(4) 0.2851(3) -0.0821(3) 0.0520(14) Uani 1 1 d . . .
F13 F 0.9148(4) 0.6220(3) 0.1451(3) 0.0492(14) Uani 1 1 d . . .
F14 F 1.0222(4) 0.5615(4) 0.2131(3) 0.0519(15) Uani 1 1 d . . .
F15 F 0.8853(4) 0.6409(3) 0.2668(3) 0.0481(14) Uani 1 1 d . . .
F16 F 0.6674(3) 0.5132(3) 0.5107(3) 0.0450(13) Uani 1 1 d . . .
F17 F 0.7942(3) 0.5462(3) 0.4770(3) 0.0388(12) Uani 1 1 d . . .
F18 F 0.7957(4) 0.4429(3) 0.5527(3) 0.0457(13) Uani 1 1 d . . .
F22 F 1.0345(5) 0.3696(4) 0.5368(4) 0.071(2) Uani 1 1 d . . .
F23 F 1.1624(5) 0.2901(5) 0.5698(3) 0.071(2) Uani 1 1 d . . .
F24 F 1.0339(5) 0.2596(4) 0.6033(3) 0.0610(17) Uani 1 1 d . . .
P1 P 0.93523(13) 0.17280(11) 0.17940(10) 0.0177(4) Uani 1 1 d . A .
P2 P 1.08885(15) 0.06252(12) 0.24635(12) 0.0272(5) Uani 1 1 d D . .
P3 P 0.94610(13) 0.38538(11) 0.32256(10) 0.0171(4) Uani 1 1 d . A .
P4 P 1.13743(13) 0.28690(11) 0.33554(10) 0.0173(4) Uani 1 1 d . A .
Br1 Br 0.78452(5) 0.37027(4) 0.21660(4) 0.02125(16) Uani 1 1 d . A .
Br2 Br 0.87966(5) 0.21228(4) 0.36767(4) 0.01996(15) Uani 1 1 d . A .
Br3 Br 1.05512(5) 0.31438(4) 0.14562(4) 0.02138(16) Uani 1 1 d . A .
Br4 Br 1.25877(5) 0.08742(4) 0.32429(4) 0.02553(17) Uani 1 1 d . . .
Pt1 Pt 0.946911(18) 0.275473(16) 0.251946(15) 0.01456(7) Uani 1 1 d . . .
Pt2 Pt 1.108455(19) 0.178278(16) 0.288069(15) 0.01596(7) Uani 1 1 d . A .
F36B F 0.4874(6) -0.1172(5) 0.9428(5) 0.0544(10) Uani 0.667(3) 1 d PD A 1
F36A F 0.4746(12) -0.1386(10) 0.9176(11) 0.0544(10) Uani 0.333(3) 1 d PD A 2
C24A C 0.1764(10) 0.1306(9) 0.7604(10) 0.0535(14) Uani 0.667(3) 1 d PD A 1
F32B F 0.0925(7) 0.1887(6) 0.7582(5) 0.0535(14) Uani 0.667(3) 1 d PD A 1
F33A F 0.1613(6) 0.0922(5) 0.8330(5) 0.0535(14) Uani 0.667(3) 1 d PD A 1
F34A F 0.1946(8) 0.0706(6) 0.7149(6) 0.0535(14) Uani 0.667(3) 1 d PD A 1
C24B C 0.1947(16) 0.1369(14) 0.7242(14) 0.0535(14) Uani 0.333(3) 1 d PD A 2
F32A F 0.1045(13) 0.1852(12) 0.7281(11) 0.0535(14) Uani 0.333(3) 1 d PD A 2
F33B F 0.1875(16) 0.0559(11) 0.7407(13) 0.0535(14) Uani 0.333(3) 1 d PD A 2
F34B F 0.2348(11) 0.1385(10) 0.6563(10) 0.0535(14) Uani 0.333(3) 1 d PD A 2
O4A O 1.1760(6) -0.0086(5) 0.2055(5) 0.0319(15) Uani 0.667(3) 1 d PD A 1
C5A C 1.2478(9) 0.0129(8) 0.1564(6) 0.0319(15) Uani 0.667(3) 1 d PD A 1
H5AA H 1.3082 -0.0104 0.1761 0.038 Uiso 0.667(3) 1 calc PR A 1
H5AB H 1.2316 0.0746 0.1537 0.038 Uiso 0.667(3) 1 calc PR A 1
C6A C 1.2585(8) -0.0198(7) 0.0817(7) 0.0319(15) Uani 0.667(3) 1 d PD A 1
F10A F 1.1774(8) 0.0237(7) 0.0495(5) 0.079(3) Uani 0.667(3) 1 d PD A 1
F11A F 1.2659(8) -0.0968(5) 0.0750(6) 0.079(3) Uani 0.667(3) 1 d PD A 1
F12A F 1.3275(7) -0.0017(7) 0.0317(5) 0.074(3) Uani 0.667(3) 1 d PD A 1
O4B O 1.1779(13) 0.0165(11) 0.1766(9) 0.0319(15) Uani 0.333(3) 1 d PD A 2
C5B C 1.1970(15) 0.0555(11) 0.1051(11) 0.0319(15) Uani 0.333(3) 1 d PD A 2
H5BA H 1.2353 0.0920 0.1093 0.038 Uiso 0.333(3) 1 calc PR A 2
H5BB H 1.1368 0.0906 0.0894 0.038 Uiso 0.333(3) 1 calc PR A 2
C6B C 1.2480(15) -0.0085(11) 0.0495(11) 0.0319(15) Uani 0.333(3) 1 d PD A 2
F10B F 1.1970(15) -0.0617(14) 0.0390(10) 0.079(3) Uani 0.333(3) 1 d PD A 2
F11B F 1.3294(13) -0.0628(11) 0.0626(11) 0.079(3) Uani 0.333(3) 1 d PD A 2
F12B F 1.2658(14) 0.0181(11) -0.0238(9) 0.074(3) Uani 0.333(3) 1 d PD A 2
O3A O 1.0483(6) 0.0038(5) 0.3134(5) 0.0238(17) Uani 0.667(3) 1 d PD A 1
C7A C 1.1040(9) -0.0414(8) 0.3666(7) 0.033(2) Uani 0.667(3) 1 d PD A 1
H7AA H 1.0947 -0.0065 0.4115 0.039 Uiso 0.667(3) 1 calc PR A 1
H7AB H 1.1721 -0.0598 0.3437 0.039 Uiso 0.667(3) 1 calc PR A 1
C8A C 1.0709(12) -0.1163(8) 0.3891(8) 0.033(2) Uani 0.667(3) 1 d PD A 1
F7A F 0.9840(5) -0.0954(5) 0.4271(6) 0.054(2) Uani 0.667(3) 1 d PD A 1
F8A F 1.1269(6) -0.1653(5) 0.4361(6) 0.056(2) Uani 0.667(3) 1 d PD A 1
F9A F 1.0812(6) -0.1632(5) 0.3302(5) 0.051(2) Uani 0.667(3) 1 d PD A 1
O3B O 1.1107(12) -0.0173(10) 0.2926(8) 0.0238(17) Uani 0.333(3) 1 d PD A 2
C7B C 1.0667(19) -0.0054(13) 0.3706(12) 0.033(2) Uani 0.333(3) 1 d PD A 2
H7BA H 1.0069 0.0424 0.3760 0.039 Uiso 0.333(3) 1 calc PR A 2
H7BB H 1.1094 0.0059 0.4013 0.039 Uiso 0.333(3) 1 calc PR A 2
C8B C 1.0471(16) -0.0859(12) 0.3963(13) 0.033(2) Uani 0.333(3) 1 d PD A 2
F7B F 1.1232(12) -0.1530(10) 0.3838(13) 0.054(2) Uani 0.333(3) 1 d PD A 2
F8B F 0.9824(11) -0.0955(10) 0.3576(10) 0.056(2) Uani 0.333(3) 1 d PD A 2
F9B F 1.0097(13) -0.0814(10) 0.4695(9) 0.051(2) Uani 0.333(3) 1 d PD A 2
C15A C 1.2920(8) 0.2753(8) 0.2327(6) 0.0290(19) Uani 0.667(3) 1 d PD A 1
H15A H 1.2629 0.2455 0.2037 0.035 Uiso 0.667(3) 1 calc PR A 1
H15B H 1.3510 0.2348 0.2461 0.035 Uiso 0.667(3) 1 calc PR A 1
C16A C 1.3133(9) 0.3446(8) 0.1868(6) 0.0290(19) Uani 0.667(3) 1 d PD A 1
F19A F 1.3776(6) 0.3094(6) 0.1238(5) 0.063(2) Uani 0.667(3) 1 d PD A 1
F20A F 1.3617(7) 0.3800(6) 0.2230(6) 0.051(3) Uani 0.667(3) 1 d PD A 1
F21A F 1.2410(6) 0.4021(5) 0.1689(5) 0.055(2) Uani 0.667(3) 1 d PD A 1
C15B C 1.2543(15) 0.3228(17) 0.2200(9) 0.0290(19) Uani 0.333(3) 1 d PD A 2
H15C H 1.1983 0.3618 0.2008 0.035 Uiso 0.333(3) 1 calc PR A 2
H15D H 1.2721 0.2687 0.1934 0.035 Uiso 0.333(3) 1 calc PR A 2
C16B C 1.3328(14) 0.3567(13) 0.2014(11) 0.0290(19) Uani 0.333(3) 1 d PD A 2
F19B F 1.4132(11) 0.2972(12) 0.2175(9) 0.063(2) Uani 0.333(3) 1 d PD A 2
F20B F 1.3293(16) 0.4157(13) 0.2492(11) 0.051(3) Uani 0.333(3) 1 d PD A 2
F21B F 1.3450(12) 0.3789(12) 0.1323(9) 0.055(2) Uani 0.333(3) 1 d PD A 2

loop_
_atom_site_aniso_label
_atom_site_aniso_U_11
_atom_site_aniso_U_22
_atom_site_aniso_U_33
_atom_site_aniso_U_23
_atom_site_aniso_U_13
_atom_site_aniso_U_12
C19 0.025(4) 0.015(4) 0.025(4) 0.004(3) -0.013(3) -0.006(3)
C20 0.024(4) 0.029(4) 0.031(4) 0.001(4) -0.014(3) -0.012(4)
C21 0.013(4) 0.017(4) 0.030(4) -0.002(3) -0.003(3) -0.001(3)
C22 0.024(4) 0.036(5) 0.027(4) -0.007(4) 0.002(3) -0.007(4)
C23 0.026(2) 0.031(3) 0.050(3) -0.007(2) -0.005(2) -0.011(2)
C25 0.043(6) 0.045(6) 0.036(5) 0.014(4) -0.002(4) -0.012(5)
C26 0.030(5) 0.048(6) 0.047(6) 0.031(5) 0.004(4) -0.001(4)
C27 0.028(4) 0.020(4) 0.024(4) 0.004(3) -0.008(3) -0.008(3)
C28 0.034(5) 0.017(4) 0.018(4) 0.003(3) 0.001(3) -0.008(3)
C29 0.018(4) 0.035(5) 0.027(4) -0.003(3) -0.005(3) -0.011(3)
C30 0.031(5) 0.063(7) 0.046(6) -0.015(5) -0.007(4) -0.027(5)
C31 0.032(5) 0.028(5) 0.028(4) 0.004(3) 0.008(4) -0.013(4)
C32 0.030(5) 0.044(5) 0.024(4) -0.003(4) 0.009(4) -0.008(4)
C33 0.042(5) 0.022(4) 0.027(4) -0.001(3) -0.015(4) -0.007(4)
C34 0.037(5) 0.030(5) 0.024(4) 0.005(4) -0.008(4) -0.006(4)
C35 0.038(5) 0.016(4) 0.028(4) -0.004(3) -0.010(4) -0.010(3)
C36 0.025(4) 0.015(4) 0.023(4) -0.005(3) -0.002(3) -0.010(3)
N4 0.026(3) 0.016(3) 0.018(3) -0.002(2) -0.004(3) -0.010(3)
O9 0.017(3) 0.017(3) 0.022(3) 0.001(2) -0.009(2) -0.008(2)
O10 0.019(3) 0.020(3) 0.021(3) -0.005(2) -0.003(2) -0.007(2)
O11 0.026(2) 0.031(3) 0.050(3) -0.007(2) -0.005(2) -0.011(2)
O12 0.035(3) 0.022(3) 0.025(3) 0.003(2) -0.007(2) -0.012(2)
O13 0.021(3) 0.013(2) 0.023(3) 0.001(2) -0.004(2) -0.007(2)
O14 0.021(3) 0.021(3) 0.022(3) -0.003(2) -0.002(2) -0.012(2)
O15 0.029(3) 0.025(3) 0.024(3) -0.001(2) 0.001(2) -0.009(2)
O16 0.033(3) 0.025(3) 0.018(3) -0.002(2) -0.003(2) -0.013(2)
N3 0.025(3) 0.008(3) 0.026(3) 0.001(2) -0.008(3) -0.007(3)
F26 0.058(3) 0.048(3) 0.030(3) 0.011(2) -0.026(2) -0.033(3)
F27 0.047(3) 0.032(3) 0.040(3) 0.007(2) -0.023(2) -0.027(2)
F28 0.036(3) 0.052(3) 0.036(3) -0.022(2) -0.011(2) -0.007(2)
F29 0.055(3) 0.037(3) 0.044(3) -0.022(2) 0.006(2) -0.020(3)
F30 0.024(3) 0.061(4) 0.039(3) -0.015(3) 0.001(2) -0.002(2)
F31 0.036(3) 0.065(4) 0.020(2) 0.007(2) -0.002(2) -0.017(3)
F35 0.046(2) 0.039(2) 0.078(3) 0.0120(19) -0.0141(19) -0.0132(16)
F37 0.046(2) 0.039(2) 0.078(3) 0.0120(19) -0.0141(19) -0.0132(16)
F38 0.046(3) 0.065(4) 0.073(4) 0.005(3) -0.036(3) -0.007(3)
F39 0.041(3) 0.081(4) 0.066(4) -0.036(3) -0.010(3) -0.028(3)
F40 0.022(3) 0.096(5) 0.079(4) -0.033(4) 0.003(3) -0.024(3)
F41 0.039(3) 0.019(2) 0.029(2) -0.0051(18) -0.003(2) -0.011(2)
F42 0.055(3) 0.022(2) 0.029(3) 0.005(2) -0.009(2) -0.003(2)
F43 0.049(3) 0.027(3) 0.044(3) -0.001(2) 0.019(2) -0.019(2)
F44 0.039(3) 0.052(3) 0.053(3) -0.009(3) -0.022(3) -0.004(3)
F45 0.058(3) 0.038(3) 0.027(3) -0.010(2) -0.017(2) -0.012(2)
F46 0.053(3) 0.047(3) 0.055(3) 0.012(3) -0.017(3) -0.032(3)
F47 0.053(4) 0.062(4) 0.039(3) 0.003(3) 0.024(3) 0.004(3)
F48 0.036(3) 0.043(3) 0.043(3) 0.003(2) 0.001(2) 0.004(2)
F49 0.067(4) 0.050(4) 0.059(4) -0.034(3) 0.004(3) -0.018(3)
P5 0.0246(10) 0.0159(10) 0.0211(10) -0.0010(8) -0.0022(8) -0.0098(8)
P6 0.0171(9) 0.0121(9) 0.0159(9) -0.0009(7) -0.0038(7) -0.0063(7)
P7 0.0244(10) 0.0171(10) 0.0172(9) -0.0029(7) -0.0007(8) -0.0107(8)
P8 0.0189(10) 0.0139(9) 0.0175(9) -0.0019(7) -0.0030(7) -0.0085(8)
Br5 0.0164(4) 0.0149(3) 0.0276(4) -0.0031(3) -0.0054(3) -0.0034(3)
Br6 0.0227(4) 0.0187(4) 0.0181(4) -0.0005(3) -0.0009(3) -0.0104(3)
Br7 0.0198(4) 0.0165(4) 0.0230(4) -0.0021(3) -0.0086(3) -0.0022(3)
Br8 0.0496(5) 0.0269(4) 0.0224(4) -0.0010(3) 0.0057(4) -0.0240(4)
Pt3 0.01451(14) 0.01149(14) 0.01549(14) -0.00143(10) -0.00291(10) -0.00557(11)
Pt4 0.02242(16) 0.01457(14) 0.01712(15) -0.00106(11) -0.00135(11) -0.00967(12)
C1 0.018(4) 0.025(4) 0.033(4) 0.002(3) -0.006(3) -0.012(3)
C2 0.026(4) 0.027(4) 0.044(5) 0.003(4) -0.016(4) -0.014(4)
C3 0.028(4) 0.025(4) 0.027(4) -0.004(3) -0.010(3) -0.011(3)
C4 0.044(5) 0.032(5) 0.027(5) -0.001(4) -0.005(4) -0.013(4)
C9 0.011(4) 0.022(4) 0.031(4) 0.000(3) -0.001(3) -0.002(3)
C10 0.031(5) 0.027(4) 0.025(4) -0.001(3) 0.003(3) -0.012(4)
C11 0.031(4) 0.021(4) 0.027(4) 0.004(3) -0.010(3) -0.007(3)
C12 0.026(5) 0.035(5) 0.036(5) 0.002(4) -0.003(4) -0.014(4)
C13 0.037(5) 0.021(4) 0.020(4) 0.004(3) -0.006(3) -0.017(4)
C14 0.054(6) 0.043(6) 0.032(5) -0.003(4) 0.003(4) -0.035(5)
C17 0.040(5) 0.017(4) 0.044(5) -0.008(4) -0.010(4) -0.012(4)
C18 0.028(4) 0.015(4) 0.042(5) -0.003(3) -0.013(4) -0.011(3)
N1 0.023(3) 0.014(3) 0.031(4) -0.006(3) -0.005(3) -0.011(3)
N2 0.025(3) 0.015(3) 0.031(4) -0.004(3) -0.003(3) -0.010(3)
O1 0.017(3) 0.030(3) 0.024(3) -0.004(2) -0.003(2) -0.010(2)
O2 0.025(3) 0.019(3) 0.020(3) -0.002(2) -0.003(2) -0.006(2)
O5 0.018(3) 0.023(3) 0.026(3) -0.003(2) -0.005(2) -0.004(2)
O6 0.027(3) 0.015(3) 0.025(3) 0.001(2) -0.008(2) -0.006(2)
O7 0.019(3) 0.022(3) 0.022(3) -0.001(2) -0.003(2) -0.012(2)
O8 0.024(3) 0.031(3) 0.031(3) -0.004(2) 0.000(2) -0.017(2)
F1 0.032(3) 0.081(4) 0.047(3) 0.019(3) -0.010(2) -0.037(3)
F2 0.044(3) 0.030(3) 0.073(4) -0.007(3) -0.025(3) -0.019(2)
F3 0.027(3) 0.036(3) 0.038(3) 0.005(2) -0.012(2) -0.010(2)
F4 0.098(5) 0.045(3) 0.037(3) -0.018(3) -0.008(3) -0.028(3)
F5 0.047(3) 0.064(4) 0.040(3) 0.009(3) 0.002(3) -0.018(3)
F6 0.067(4) 0.056(4) 0.031(3) 0.007(3) -0.015(3) -0.014(3)
F13 0.068(4) 0.043(3) 0.048(3) 0.022(3) -0.018(3) -0.032(3)
F14 0.033(3) 0.079(4) 0.055(3) 0.011(3) -0.006(2) -0.036(3)
F15 0.070(4) 0.021(3) 0.056(3) -0.007(2) -0.004(3) -0.020(3)
F16 0.037(3) 0.035(3) 0.054(3) -0.014(2) 0.018(2) -0.011(2)
F17 0.046(3) 0.024(3) 0.047(3) -0.011(2) 0.003(2) -0.016(2)
F18 0.064(4) 0.050(3) 0.018(2) 0.001(2) -0.003(2) -0.016(3)
F22 0.088(5) 0.042(4) 0.070(4) -0.025(3) 0.035(4) -0.025(3)
F23 0.090(5) 0.134(6) 0.028(3) -0.011(3) -0.006(3) -0.085(5)
F24 0.092(5) 0.075(4) 0.035(3) -0.009(3) 0.014(3) -0.065(4)
P1 0.0177(10) 0.0164(9) 0.0212(10) -0.0026(7) -0.0041(8) -0.0074(8)
P2 0.0370(12) 0.0127(10) 0.0355(12) -0.0022(8) -0.0174(10) -0.0062(9)
P3 0.0168(9) 0.0141(9) 0.0210(10) -0.0021(7) -0.0036(7) -0.0049(8)
P4 0.0187(10) 0.0137(9) 0.0219(10) -0.0012(7) -0.0038(8) -0.0079(8)
Br1 0.0174(4) 0.0185(4) 0.0278(4) -0.0004(3) -0.0069(3) -0.0039(3)
Br2 0.0223(4) 0.0184(4) 0.0209(4) 0.0010(3) -0.0015(3) -0.0101(3)
Br3 0.0219(4) 0.0209(4) 0.0223(4) 0.0009(3) -0.0003(3) -0.0103(3)
Br4 0.0242(4) 0.0168(4) 0.0366(4) -0.0011(3) -0.0145(3) -0.0029(3)
Pt1 0.01447(14) 0.01198(14) 0.01807(14) -0.00147(10) -0.00213(11) -0.00549(11)
Pt2 0.01665(15) 0.01208(14) 0.02004(15) -0.00173(11) -0.00441(11) -0.00486(11)
F36B 0.046(2) 0.039(2) 0.078(3) 0.0120(19) -0.0141(19) -0.0132(16)
F36A 0.046(2) 0.039(2) 0.078(3) 0.0120(19) -0.0141(19) -0.0132(16)
C24A 0.043(2) 0.044(2) 0.082(4) -0.002(2) -0.022(3) -0.0184(18)
F32B 0.043(2) 0.044(2) 0.082(4) -0.002(2) -0.022(3) -0.0184(18)
F33A 0.043(2) 0.044(2) 0.082(4) -0.002(2) -0.022(3) -0.0184(18)
F34A 0.043(2) 0.044(2) 0.082(4) -0.002(2) -0.022(3) -0.0184(18)
C24B 0.043(2) 0.044(2) 0.082(4) -0.002(2) -0.022(3) -0.0184(18)
F32A 0.043(2) 0.044(2) 0.082(4) -0.002(2) -0.022(3) -0.0184(18)
F33B 0.043(2) 0.044(2) 0.082(4) -0.002(2) -0.022(3) -0.0184(18)
F34B 0.043(2) 0.044(2) 0.082(4) -0.002(2) -0.022(3) -0.0184(18)
O4A 0.031(3) 0.023(3) 0.041(4) -0.006(3) -0.006(3) -0.007(3)
C5A 0.031(3) 0.023(3) 0.041(4) -0.006(3) -0.006(3) -0.007(3)
C6A 0.031(3) 0.023(3) 0.041(4) -0.006(3) -0.006(3) -0.007(3)
F10A 0.087(7) 0.103(8) 0.040(5) 0.000(5) -0.008(5) -0.024(7)
F11A 0.101(8) 0.042(5) 0.081(6) -0.041(5) 0.040(6) -0.028(5)
F12A 0.089(7) 0.076(6) 0.057(6) -0.036(5) 0.042(5) -0.048(6)
O4B 0.031(3) 0.023(3) 0.041(4) -0.006(3) -0.006(3) -0.007(3)
C5B 0.031(3) 0.023(3) 0.041(4) -0.006(3) -0.006(3) -0.007(3)
C6B 0.031(3) 0.023(3) 0.041(4) -0.006(3) -0.006(3) -0.007(3)
F10B 0.087(7) 0.103(8) 0.040(5) 0.000(5) -0.008(5) -0.024(7)
F11B 0.101(8) 0.042(5) 0.081(6) -0.041(5) 0.040(6) -0.028(5)
F12B 0.089(7) 0.076(6) 0.057(6) -0.036(5) 0.042(5) -0.048(6)
O3A 0.028(5) 0.015(4) 0.033(4) 0.006(3) -0.010(4) -0.012(4)
C7A 0.037(7) 0.030(7) 0.034(4) -0.006(5) -0.003(5) -0.013(5)
C8A 0.037(7) 0.030(7) 0.034(4) -0.006(5) -0.003(5) -0.013(5)
F7A 0.030(4) 0.030(4) 0.084(7) 0.019(4) 0.022(4) -0.004(3)
F8A 0.047(5) 0.052(5) 0.073(6) 0.028(4) -0.015(4) -0.023(4)
F9A 0.061(5) 0.034(4) 0.064(5) 0.000(4) -0.007(4) -0.026(4)
O3B 0.028(5) 0.015(4) 0.033(4) 0.006(3) -0.010(4) -0.012(4)
C7B 0.037(7) 0.030(7) 0.034(4) -0.006(5) -0.003(5) -0.013(5)
C8B 0.037(7) 0.030(7) 0.034(4) -0.006(5) -0.003(5) -0.013(5)
F7B 0.030(4) 0.030(4) 0.084(7) 0.019(4) 0.022(4) -0.004(3)
F8B 0.047(5) 0.052(5) 0.073(6) 0.028(4) -0.015(4) -0.023(4)
F9B 0.061(5) 0.034(4) 0.064(5) 0.000(4) -0.007(4) -0.026(4)
C15A 0.031(5) 0.045(5) 0.022(4) 0.010(4) -0.011(3) -0.026(4)
C16A 0.031(5) 0.045(5) 0.022(4) 0.010(4) -0.011(3) -0.026(4)
F19A 0.057(5) 0.087(7) 0.046(5) 0.013(4) 0.010(4) -0.037(5)
F20A 0.067(8) 0.063(8) 0.048(7) 0.001(4) -0.014(5) -0.054(7)
F21A 0.063(5) 0.061(5) 0.056(5) 0.044(4) -0.035(4) -0.033(4)
C15B 0.031(5) 0.045(5) 0.022(4) 0.010(4) -0.011(3) -0.026(4)
C16B 0.031(5) 0.045(5) 0.022(4) 0.010(4) -0.011(3) -0.026(4)
F19B 0.057(5) 0.087(7) 0.046(5) 0.013(4) 0.010(4) -0.037(5)
F20B 0.067(8) 0.063(8) 0.048(7) 0.001(4) -0.014(5) -0.054(7)
F21B 0.063(5) 0.061(5) 0.056(5) 0.044(4) -0.035(4) -0.033(4)

loop_
_atom_type_symbol
_atom_type_description
_atom_type_scat_dispersion_real
_atom_type_scat_dispersion_imag
_atom_type_scat_source
C C 0.0033 0.0016 'International Tables Vol C Tables 4.2.6.8 and 6.1.1.4'
H H 0.0000 0.0000 'International Tables Vol C Tables 4.2.6.8 and 6.1.1.4'
N N 0.0061 0.0033 'International Tables Vol C Tables 4.2.6.8 and 6.1.1.4'
O O 0.0106 0.0060 'International Tables Vol C Tables 4.2.6.8 and 6.1.1.4'
F F 0.0171 0.0103 'International Tables Vol C Tables 4.2.6.8 and 6.1.1.4'
Br Br -0.2901 2.4595 'International Tables Vol C Tables 4.2.6.8 and 6.1.1.4'
Pt Pt -1.7033 8.3905 'International Tables Vol C Tables 4.2.6.8 and 6.1.1.4'
P P 0.1023 0.0942 'International Tables Vol C Tables 4.2.6.8 and 6.1.1.4'

loop_
_geom_angle_atom_site_label_1
_geom_angle_atom_site_label_2
_geom_angle_atom_site_label_3
_geom_angle
O9 C19 C20 107.0(6)
O9 C19 H19A 110.3
C20 C19 H19A 110.3
O9 C19 H19B 110.3
C20 C19 H19B 110.3
H19A C19 H19B 108.6
F26 C20 F27 107.7(6)
F26 C20 F28 107.3(6)
F27 C20 F28 106.1(6)
F26 C20 C19 110.6(6)
F27 C20 C19 112.7(6)
F28 C20 C19 112.1(6)
O10 C21 C22 106.5(6)
O10 C21 H21A 110.4
C22 C21 H21A 110.4
O10 C21 H21B 110.4
C22 C21 H21B 110.4
H21A C21 H21B 108.6
F31 C22 F29 107.5(7)
F31 C22 F30 106.7(6)
F29 C22 F30 107.4(7)
F31 C22 C21 112.5(7)
F29 C22 C21 112.8(7)
F30 C22 C21 109.6(6)
C24A C23 O11 109.5(8)
C24A C23 C24B 27.2(9)
O11 C23 C24B 108.6(11)
C24A C23 H23A 109.8
O11 C23 H23A 109.8
C24B C23 H23A 131.3
C24A C23 H23B 109.8
O11 C23 H23B 109.8
C24B C23 H23B 85.4
H23A C23 H23B 108.2
C24A C23 H23C 130.3
O11 C23 H23C 110.0
C24B C23 H23C 110.0
H23A C23 H23C 83.6
H23B C23 H23C 26.8
C24A C23 H23D 84.9
O11 C23 H23D 110.0
C24B C23 H23D 110.0
H23A C23 H23D 27.2
H23B C23 H23D 129.3
H23C C23 H23D 108.4
O12 C25 C26 108.3(7)
O12 C25 H25A 110.0
C26 C25 H25A 110.0
O12 C25 H25B 110.0
C26 C25 H25B 110.0
H25A C25 H25B 108.4
F36B C26 F37 104.6(8)
F36B C26 F35 114.0(9)
F37 C26 F35 104.1(7)
F36B C26 F36A 29.6(8)
F37 C26 F36A 117.4(10)
F35 C26 F36A 84.7(11)
F36B C26 C25 106.8(8)
F37 C26 C25 115.7(9)
F35 C26 C25 111.6(8)
F36A C26 C25 117.6(11)
O13 C27 C28 106.7(6)
O13 C27 H27A 110.4
C28 C27 H27A 110.4
O13 C27 H27B 110.4
C28 C27 H27B 110.4
H27A C27 H27B 108.6
F43 C28 F42 108.0(6)
F43 C28 F41 106.8(6)
F42 C28 F41 107.5(6)
F43 C28 C27 111.7(6)
F42 C28 C27 109.8(6)
F41 C28 C27 112.8(6)
O14 C29 C30 106.7(6)
O14 C29 H29A 110.4
C30 C29 H29A 110.4
O14 C29 H29B 110.4
C30 C29 H29B 110.4
H29A C29 H29B 108.6
F40 C30 F39 108.0(7)
F40 C30 F38 107.7(8)
F39 C30 F38 106.5(8)
F40 C30 C29 109.6(8)
F39 C30 C29 113.2(8)
F38 C30 C29 111.6(7)
O15 C31 C32 106.4(6)
O15 C31 H31A 110.5
C32 C31 H31A 110.5
O15 C31 H31B 110.5
C32 C31 H31B 110.5
H31A C31 H31B 108.6
F49 C32 F47 107.4(7)
F49 C32 F48 107.2(7)
F47 C32 F48 107.4(7)
F49 C32 C31 113.1(7)
F47 C32 C31 108.8(7)
F48 C32 C31 112.7(7)
O16 C33 C34 107.6(6)
O16 C33 H33A 110.2
C34 C33 H33A 110.2
O16 C33 H33B 110.2
C34 C33 H33B 110.2
H33A C33 H33B 108.5
F46 C34 F44 108.0(7)
F46 C34 F45 106.7(7)
F44 C34 F45 107.5(6)
F46 C34 C33 112.4(7)
F44 C34 C33 110.1(7)
F45 C34 C33 112.0(7)
N3 C35 H35A 109.5
N3 C35 H35B 109.5
H35A C35 H35B 109.5
N3 C35 H35C 109.5
H35A C35 H35C 109.5
H35B C35 H35C 109.5
N4 C36 H36A 109.5
N4 C36 H36B 109.5
H36A C36 H36B 109.5
N4 C36 H36C 109.5
H36A C36 H36C 109.5
H36B C36 H36C 109.5
C36 N4 P8 120.3(5)
C36 N4 P7 118.8(5)
P8 N4 P7 119.1(3)
C19 O9 P6 123.0(4)
C21 O10 P6 129.2(4)
C23 O11 P5 120.9(5)
C25 O12 P5 123.8(5)
C27 O13 P8 127.3(4)
C29 O14 P8 122.9(4)
C31 O15 P7 124.8(5)
C33 O16 P7 118.3(4)
C35 N3 P5 120.9(5)
C35 N3 P6 119.3(5)
P5 N3 P6 118.0(3)
O11 P5 O12 99.6(3)
O11 P5 N3 104.7(3)
O12 P5 N3 99.2(3)
O11 P5 Pt4 115.3(2)
O12 P5 Pt4 117.6(2)
N3 P5 Pt4 117.7(2)
O9 P6 O10 98.7(3)
O9 P6 N3 100.7(3)
O10 P6 N3 104.8(3)
O9 P6 Pt3 116.87(19)
O10 P6 Pt3 118.36(19)
N3 P6 Pt3 114.7(2)
O16 P7 O15 100.4(3)
O16 P7 N4 104.4(3)
O15 P7 N4 99.6(3)
O16 P7 Pt4 113.6(2)
O15 P7 Pt4 119.5(2)
N4 P7 Pt4 116.8(2)
O14 P8 O13 98.3(3)
O14 P8 N4 102.2(3)
O13 P8 N4 104.5(3)
O14 P8 Pt3 116.06(19)
O13 P8 Pt3 119.16(19)
N4 P8 Pt3 114.2(2)
P6 Pt3 P8 175.97(6)
P6 Pt3 Br5 91.16(5)
P8 Pt3 Br5 89.36(5)
P6 Pt3 Br7 88.27(5)
P8 Pt3 Br7 92.16(6)
Br5 Pt3 Br7 166.44(3)
P6 Pt3 Br6 88.72(5)
P8 Pt3 Br6 87.25(5)
Br5 Pt3 Br6 96.30(4)
Br7 Pt3 Br6 97.22(4)
P6 Pt3 Pt4 91.83(5)
P8 Pt3 Pt4 92.20(5)
Br5 Pt3 Pt4 83.07(3)
Br7 Pt3 Pt4 83.41(3)
Br6 Pt3 Pt4 179.17(2)
P5 Pt4 P7 174.31(7)
P5 Pt4 Br8 87.68(6)
P7 Pt4 Br8 86.92(6)
P5 Pt4 Pt3 92.59(6)
P7 Pt4 Pt3 92.80(5)
Br8 Pt4 Pt3 179.69(2)
O1 C1 C2 105.8(6)
O1 C1 H1A 110.6
C2 C1 H1A 110.6
O1 C1 H1B 110.6
C2 C1 H1B 110.6
H1A C1 H1B 108.7
F3 C2 F1 107.4(6)
F3 C2 F2 106.7(7)
F1 C2 F2 108.5(6)
F3 C2 C1 112.2(6)
F1 C2 C1 108.8(7)
F2 C2 C1 112.9(7)
O2 C3 C4 107.2(6)
O2 C3 H3A 110.3
C4 C3 H3A 110.3
O2 C3 H3B 110.3
C4 C3 H3B 110.3
H3A C3 H3B 108.5
F6 C4 F5 107.7(7)
F6 C4 F4 108.1(7)
F5 C4 F4 106.2(7)
F6 C4 C3 110.8(7)
F5 C4 C3 111.8(7)
F4 C4 C3 112.1(7)
O5 C9 C10 107.2(6)
O5 C9 H9A 110.3
C10 C9 H9A 110.3
O5 C9 H9B 110.3
C10 C9 H9B 110.3
H9A C9 H9B 108.5
F18 C10 F16 108.5(6)
F18 C10 F17 106.7(7)
F16 C10 F17 107.3(6)
F18 C10 C9 111.9(6)
F16 C10 C9 109.8(6)
F17 C10 C9 112.4(6)
O6 C11 C12 107.6(6)
O6 C11 H11A 110.2
C12 C11 H11A 110.2
O6 C11 H11B 110.2
C12 C11 H11B 110.2
H11A C11 H11B 108.5
F14 C12 F13 108.2(7)
F14 C12 F15 107.6(7)
F13 C12 F15 107.5(7)
F14 C12 C11 112.7(7)
F13 C12 C11 108.8(7)
F15 C12 C11 111.9(7)
O7 C13 C14 107.7(6)
O7 C13 H13A 110.2
C14 C13 H13A 110.2
O7 C13 H13B 110.2
C14 C13 H13B 110.2
H13A C13 H13B 108.5
F23 C14 F24 108.3(8)
F23 C14 F22 106.4(7)
F24 C14 F22 107.6(8)
F23 C14 C13 112.1(8)
F24 C14 C13 110.2(7)
F22 C14 C13 112.1(8)
N1 C17 H17A 109.5
N1 C17 H17B 109.5
H17A C17 H17B 109.5
N1 C17 H17C 109.5
H17A C17 H17C 109.5
H17B C17 H17C 109.5
N2 C18 H18A 109.5
N2 C18 H18B 109.5
H18A C18 H18B 109.5
N2 C18 H18C 109.5
H18A C18 H18C 109.5
H18B C18 H18C 109.5
C17 N1 P2 119.3(5)
C17 N1 P1 120.1(5)
P2 N1 P1 120.1(3)
C18 N2 P3 120.0(5)
C18 N2 P4 119.4(5)
P3 N2 P4 119.6(3)
C1 O1 P1 126.8(4)
C3 O2 P1 122.8(4)
C9 O5 P3 124.2(5)
C11 O6 P3 130.2(5)
C13 O7 P4 120.1(4)
C15A O8 C15B 35.9(11)
C15A O8 P4 126.4(6)
C15B O8 P4 124.0(8)
O2 P1 O1 98.3(3)
O2 P1 N1 101.0(3)
O1 P1 N1 105.0(3)
O2 P1 Pt1 117.3(2)
O1 P1 Pt1 118.3(2)
N1 P1 Pt1 114.4(2)
O3B P2 O4A 67.7(7)
O3B P2 N1 114.4(6)
O4A P2 N1 107.0(4)
O3B P2 O3A 32.8(6)
O4A P2 O3A 97.8(4)
N1 P2 O3A 94.1(3)
O3B P2 O4B 90.5(9)
O4A P2 O4B 22.8(6)
N1 P2 O4B 97.1(8)
O3A P2 O4B 119.6(7)
O3B P2 Pt2 120.1(6)
O4A P2 Pt2 120.3(4)
N1 P2 Pt2 117.3(2)
O3A P2 Pt2 115.7(3)
O4B P2 Pt2 110.7(7)
O6 P3 O5 98.2(3)
O6 P3 N2 105.6(3)
O5 P3 N2 100.5(3)
O6 P3 Pt1 119.2(2)
O5 P3 Pt1 116.7(2)
N2 P3 Pt1 114.0(2)
O8 P4 O7 96.0(3)
O8 P4 N2 102.6(3)
O7 P4 N2 104.2(3)
O8 P4 Pt2 119.3(2)
O7 P4 Pt2 115.22(19)
N2 P4 Pt2 116.6(2)
P1 Pt1 P3 175.12(7)
P1 Pt1 Br2 89.78(6)
P3 Pt1 Br2 90.52(6)
P1 Pt1 Br3 91.03(6)
P3 Pt1 Br3 89.97(6)
Br2 Pt1 Br3 164.55(3)
P1 Pt1 Br1 86.94(5)
P3 Pt1 Br1 88.18(5)
Br2 Pt1 Br1 96.55(4)
Br3 Pt1 Br1 98.90(4)
P1 Pt1 Pt2 92.40(5)
P3 Pt1 Pt2 92.47(5)
Br2 Pt1 Pt2 82.67(3)
Br3 Pt1 Pt2 81.88(3)
Br1 Pt1 Pt2 178.99(2)
P2 Pt2 P4 175.09(7)
P2 Pt2 Br4 88.16(6)
P4 Pt2 Br4 87.15(6)
P2 Pt2 Pt1 92.15(6)
P4 Pt2 Pt1 92.52(5)
Br4 Pt2 Pt1 179.01(2)
F34A C24A F32B 113.1(12)
F34A C24A C23 122.7(13)
F32B C24A C23 111.8(11)
F34A C24A F33A 102.6(11)
F32B C24A F33A 102.7(12)
C23 C24A F33A 100.3(11)
F34B C24B F32A 107.2(19)
F34B C24B F33B 108.6(18)
F32A C24B F33B 103.1(18)
F34B C24B C23 107.8(18)
F32A C24B C23 113.0(18)
F33B C24B C23 116.7(19)
C5A O4A P2 119.1(8)
O4A C5A C6A 109.8(10)
O4A C5A H5AA 109.7
C6A C5A H5AA 109.7
O4A C5A H5AB 109.7
C6A C5A H5AB 109.7
H5AA C5A H5AB 108.2
F11A C6A F12A 109.5(10)
F11A C6A F10A 103.2(10)
F12A C6A F10A 101.4(11)
F11A C6A C5A 119.0(12)
F12A C6A C5A 112.7(10)
F10A C6A C5A 109.1(9)
C5B O4B P2 123.6(13)
O4B C5B C6B 108.8(14)
O4B C5B H5BA 109.9
C6B C5B H5BA 109.9
O4B C5B H5BB 109.9
C6B C5B H5BB 109.9
H5BA C5B H5BB 108.3
F11B C6B F12B 105.6(17)
F11B C6B F10B 101.8(16)
F12B C6B F10B 99.4(16)
F11B C6B C5B 118.0(17)
F12B C6B C5B 116.4(16)
F10B C6B C5B 113.2(17)
C7A O3A P2 121.3(7)
O3A C7A C8A 105.8(10)
O3A C7A H7AA 110.6
C8A C7A H7AA 110.6
O3A C7A H7AB 110.6
C8A C7A H7AB 110.6
H7AA C7A H7AB 108.7
F7A C8A F9A 111.3(13)
F7A C8A F8A 106.2(11)
F9A C8A F8A 105.9(11)
F7A C8A C7A 112.8(11)
F9A C8A C7A 111.9(10)
F8A C8A C7A 108.3(11)
C7B O3B P2 113.2(14)
O3B C7B C8B 105.9(14)
O3B C7B H7BA 110.6
C8B C7B H7BA 110.6
O3B C7B H7BB 110.6
C8B C7B H7BB 110.6
H7BA C7B H7BB 108.7
F7B C8B F9B 109.8(19)
F7B C8B F8B 107.6(19)
F9B C8B F8B 107.5(19)
F7B C8B C7B 113.3(18)
F9B C8B C7B 109.8(16)
F8B C8B C7B 108.8(17)
O8 C15A C16A 107.5(9)
O8 C15A H15A 110.2
C16A C15A H15A 110.2
O8 C15A H15B 110.2
C16A C15A H15B 110.2
H15A C15A H15B 108.5
F21A C16A F20A 108.7(11)
F21A C16A F19A 111.8(10)
F20A C16A F19A 103.3(11)
F21A C16A C15A 115.1(11)
F20A C16A C15A 110.5(10)
F19A C16A C15A 106.9(10)
O8 C15B C16B 113.3(14)
O8 C15B H15C 108.9
C16B C15B H15C 108.9
O8 C15B H15D 108.9
C16B C15B H15D 108.9
H15C C15B H15D 107.7
F21B C16B F20B 112.8(19)
F21B C16B F19B 110.2(17)
F20B C16B F19B 98.0(17)
F21B C16B C15B 112.1(17)
F20B C16B C15B 114.3(17)
F19B C16B C15B 108.6(18)

loop_
_geom_bond_atom_site_label_1
_geom_bond_atom_site_label_2
_geom_bond_distance
C19 O9 1.436(8)
C19 C20 1.521(10)
C19 H19A 0.9900
C19 H19B 0.9900
C20 F26 1.318(9)
C20 F27 1.328(9)
C20 F28 1.352(9)
C21 O10 1.421(8)
C21 C22 1.496(10)
C21 H21A 0.9900
C21 H21B 0.9900
C22 F31 1.326(9)
C22 F29 1.335(9)
C22 F30 1.344(9)
C23 C24A 1.414(14)
C23 O11 1.440(10)
C23 C24B 1.447(18)
C23 H23A 0.9900
C23 H23B 0.9900
C23 H23C 0.9900
C23 H23D 0.9900
C25 O12 1.422(10)
C25 C26 1.463(13)
C25 H25A 0.9900
C25 H25B 0.9900
C26 F36B 1.332(11)
C26 F37 1.334(10)
C26 F35 1.356(12)
C26 F36A 1.358(15)
C27 O13 1.439(8)
C27 C28 1.496(10)
C27 H27A 0.9900
C27 H27B 0.9900
C28 F43 1.327(9)
C28 F42 1.328(9)
C28 F41 1.336(8)
C29 O14 1.440(9)
C29 C30 1.488(11)
C29 H29A 0.9900
C29 H29B 0.9900
C30 F40 1.335(10)
C30 F39 1.338(10)
C30 F38 1.345(11)
C31 O15 1.436(9)
C31 C32 1.510(11)
C31 H31A 0.9900
C31 H31B 0.9900
C32 F49 1.315(10)
C32 F47 1.321(9)
C32 F48 1.329(10)
C33 O16 1.430(9)
C33 C34 1.506(11)
C33 H33A 0.9900
C33 H33B 0.9900
C34 F46 1.332(9)
C34 F44 1.333(9)
C34 F45 1.339(9)
C35 N3 1.505(8)
C35 H35A 0.9800
C35 H35B 0.9800
C35 H35C 0.9800
C36 N4 1.511(8)
C36 H36A 0.9800
C36 H36B 0.9800
C36 H36C 0.9800
N4 P8 1.647(6)
N4 P7 1.666(6)
O9 P6 1.579(5)
O10 P6 1.585(5)
O11 P5 1.587(6)
O12 P5 1.594(5)
O13 P8 1.578(5)
O14 P8 1.576(5)
O15 P7 1.599(5)
O16 P7 1.596(5)
N3 P5 1.658(6)
N3 P6 1.661(6)
P5 Pt4 2.257(2)
P6 Pt3 2.2993(18)
P7 Pt4 2.258(2)
P8 Pt3 2.3052(19)
Br5 Pt3 2.4788(11)
Br6 Pt3 2.6095(11)
Br7 Pt3 2.4813(10)
Br8 Pt4 2.4632(11)
Pt3 Pt4 2.6229(9)
C1 O1 1.428(9)
C1 C2 1.501(10)
C1 H1A 0.9900
C1 H1B 0.9900
C2 F3 1.326(9)
C2 F1 1.331(10)
C2 F2 1.339(9)
C3 O2 1.424(9)
C3 C4 1.484(11)
C3 H3A 0.9900
C3 H3B 0.9900
C4 F6 1.329(10)
C4 F5 1.338(10)
C4 F4 1.343(9)
C9 O5 1.432(8)
C9 C10 1.508(10)
C9 H9A 0.9900
C9 H9B 0.9900
C10 F18 1.327(9)
C10 F16 1.330(9)
C10 F17 1.333(9)
C11 O6 1.428(9)
C11 C12 1.500(11)
C11 H11A 0.9900
C11 H11B 0.9900
C12 F14 1.322(9)
C12 F13 1.338(9)
C12 F15 1.345(9)
C13 O7 1.430(8)
C13 C14 1.489(11)
C13 H13A 0.9900
C13 H13B 0.9900
C14 F23 1.323(10)
C14 F24 1.326(9)
C14 F22 1.329(11)
C17 N1 1.503(9)
C17 H17A 0.9800
C17 H17B 0.9800
C17 H17C 0.9800
C18 N2 1.495(9)
C18 H18A 0.9800
C18 H18B 0.9800
C18 H18C 0.9800
N1 P2 1.650(6)
N1 P1 1.654(6)
N2 P3 1.644(6)
N2 P4 1.679(6)
O1 P1 1.591(5)
O2 P1 1.584(5)
O5 P3 1.584(5)
O6 P3 1.574(5)
O7 P4 1.588(5)
O8 C15A 1.394(11)
O8 C15B 1.407(16)
O8 P4 1.584(5)
P1 Pt1 2.3033(19)
P2 O3B 1.509(15)
P2 O4A 1.562(8)
P2 O3A 1.667(8)
P2 O4B 1.674(13)
P2 Pt2 2.264(2)
P3 Pt1 2.3087(19)
P4 Pt2 2.2698(19)
Br1 Pt1 2.6197(11)
Br2 Pt1 2.4734(11)
Br3 Pt1 2.4781(10)
Br4 Pt2 2.4643(11)
Pt1 Pt2 2.6269(9)
C24A F34A 1.269(17)
C24A F32B 1.332(14)
C24A F33A 1.427(18)
C24B F34B 1.26(2)
C24B F32A 1.333(18)
C24B F33B 1.42(2)
O4A C5A 1.398(14)
C5A C6A 1.440(15)
C5A H5AA 0.9900
C5A H5AB 0.9900
C6A F11A 1.281(13)
C6A F12A 1.348(14)
C6A F10A 1.411(14)
O4B C5B 1.43(2)
C5B C6B 1.437(19)
C5B H5BA 0.9900
C5B H5BB 0.9900
C6B F11B 1.32(2)
C6B F12B 1.366(19)
C6B F10B 1.405(19)
O3A C7A 1.406(12)
C7A C8A 1.513(15)
C7A H7AA 0.9900
C7A H7AB 0.9900
C8A F7A 1.311(16)
C8A F9A 1.315(16)
C8A F8A 1.349(18)
O3B C7B 1.428(18)
C7B C8B 1.51(2)
C7B H7BA 0.9900
C7B H7BB 0.9900
C8B F7B 1.32(2)
C8B F9B 1.32(2)
C8B F8B 1.35(3)
C15A C16A 1.476(15)
C15A H15A 0.9900
C15A H15B 0.9900
C16A F21A 1.278(14)
C16A F20A 1.351(13)
C16A F19A 1.370(14)
C15B C16B 1.46(2)
C15B H15C 0.9900
C15B H15D 0.9900
C16B F21B 1.266(19)
C16B F20B 1.34(2)
C16B F19B 1.364(19)

loop_
_geom_torsion_atom_site_label_1
_geom_torsion_atom_site_label_2
_geom_torsion_atom_site_label_3
_geom_torsion_atom_site_label_4
_geom_torsion
O9 C19 C20 F26 169.4(6)
O9 C19 C20 F27 48.7(8)
O9 C19 C20 F28 -70.9(8)
O10 C21 C22 F31 60.6(8)
O10 C21 C22 F29 -61.2(8)
O10 C21 C22 F30 179.2(6)
O12 C25 C26 F36B 179.2(8)
O12 C25 C26 F37 63.3(11)
O12 C25 C26 F35 -55.5(10)
O12 C25 C26 F36A -150.9(12)
O13 C27 C28 F43 61.8(8)
O13 C27 C28 F42 -178.5(6)
O13 C27 C28 F41 -58.6(8)
O14 C29 C30 F40 -179.5(7)
O14 C29 C30 F39 -58.8(9)
O14 C29 C30 F38 61.3(9)
O15 C31 C32 F49 -58.2(9)
O15 C31 C32 F47 -177.4(7)
O15 C31 C32 F48 63.6(9)
O16 C33 C34 F46 -59.4(9)
O16 C33 C34 F44 -179.8(6)
O16 C33 C34 F45 60.7(8)
C20 C19 O9 P6 115.0(5)
C22 C21 O10 P6 172.9(5)
C24A C23 O11 P5 163.4(9)
C24B C23 O11 P5 134.7(12)
C26 C25 O12 P5 156.6(6)
C28 C27 O13 P8 153.9(5)
C30 C29 O14 P8 -178.5(5)
C32 C31 O15 P7 154.7(5)
C34 C33 O16 P7 135.7(5)
C23 O11 P5 O12 163.7(6)
C23 O11 P5 N3 -94.1(6)
C23 O11 P5 Pt4 36.8(7)
C25 O12 P5 O11 -47.5(7)
C25 O12 P5 N3 -154.2(6)
C25 O12 P5 Pt4 77.7(7)
C35 N3 P5 O11 -46.9(6)
P6 N3 P5 O11 117.6(4)
C35 N3 P5 O12 55.7(6)
P6 N3 P5 O12 -139.8(4)
C35 N3 P5 Pt4 -176.4(4)
P6 N3 P5 Pt4 -11.8(5)
C19 O9 P6 O10 -56.8(5)
C19 O9 P6 N3 -163.8(5)
C19 O9 P6 Pt3 71.3(5)
C21 O10 P6 O9 173.7(6)
C21 O10 P6 N3 -82.7(6)
C21 O10 P6 Pt3 46.7(6)
C35 N3 P6 O9 63.0(6)
P5 N3 P6 O9 -101.8(4)
C35 N3 P6 O10 -39.1(6)
P5 N3 P6 O10 156.1(3)
C35 N3 P6 Pt3 -170.6(5)
P5 N3 P6 Pt3 24.6(4)
C33 O16 P7 O15 171.3(5)
C33 O16 P7 N4 -85.8(6)
C33 O16 P7 Pt4 42.6(6)
C31 O15 P7 O16 -48.4(6)
C31 O15 P7 N4 -155.1(6)
C31 O15 P7 Pt4 76.5(6)
C36 N4 P7 O16 -52.2(6)
P8 N4 P7 O16 112.3(4)
C36 N4 P7 O15 51.2(5)
P8 N4 P7 O15 -144.3(4)
C36 N4 P7 Pt4 -178.6(4)
P8 N4 P7 Pt4 -14.1(5)
C29 O14 P8 O13 -56.7(6)
C29 O14 P8 N4 -163.6(5)
C29 O14 P8 Pt3 71.5(5)
C27 O13 P8 O14 -178.5(5)
C27 O13 P8 N4 -73.6(6)
C27 O13 P8 Pt3 55.3(6)
C36 N4 P8 O14 63.1(6)
P7 N4 P8 O14 -101.2(4)
C36 N4 P8 O13 -38.9(6)
P7 N4 P8 O13 156.8(3)
C36 N4 P8 Pt3 -170.7(4)
P7 N4 P8 Pt3 25.0(4)
O9 P6 Pt3 P8 -85.5(9)
O10 P6 Pt3 P8 32.4(10)
N3 P6 Pt3 P8 157.0(9)
O9 P6 Pt3 Br5 11.9(2)
O10 P6 Pt3 Br5 129.7(2)
N3 P6 Pt3 Br5 -105.6(2)
O9 P6 Pt3 Br7 178.3(2)
O10 P6 Pt3 Br7 -63.8(2)
N3 P6 Pt3 Br7 60.8(2)
O9 P6 Pt3 Br6 -84.4(2)
O10 P6 Pt3 Br6 33.4(2)
N3 P6 Pt3 Br6 158.1(2)
O9 P6 Pt3 Pt4 95.0(2)
O10 P6 Pt3 Pt4 -147.2(2)
N3 P6 Pt3 Pt4 -22.5(2)
O14 P8 Pt3 P6 -82.2(9)
O13 P8 Pt3 P6 34.9(10)
N4 P8 Pt3 P6 159.3(9)
O14 P8 Pt3 Br5 -179.6(2)
O13 P8 Pt3 Br5 -62.5(2)
N4 P8 Pt3 Br5 61.9(2)
O14 P8 Pt3 Br7 13.9(2)
O13 P8 Pt3 Br7 131.0(2)
N4 P8 Pt3 Br7 -104.7(2)
O14 P8 Pt3 Br6 -83.3(2)
O13 P8 Pt3 Br6 33.9(2)
N4 P8 Pt3 Br6 158.2(2)
O14 P8 Pt3 Pt4 97.3(2)
O13 P8 Pt3 Pt4 -145.5(2)
N4 P8 Pt3 Pt4 -21.2(2)
O11 P5 Pt4 P7 70.0(8)
O12 P5 Pt4 P7 -47.1(8)
N3 P5 Pt4 P7 -165.7(7)
O11 P5 Pt4 Br8 51.6(3)
O12 P5 Pt4 Br8 -65.5(2)
N3 P5 Pt4 Br8 175.9(2)
O11 P5 Pt4 Pt3 -128.6(3)
O12 P5 Pt4 Pt3 114.3(2)
N3 P5 Pt4 Pt3 -4.3(2)
O16 P7 Pt4 P5 37.9(8)
O15 P7 Pt4 P5 -80.3(8)
N4 P7 Pt4 P5 159.6(7)
O16 P7 Pt4 Br8 56.3(2)
O15 P7 Pt4 Br8 -61.9(2)
N4 P7 Pt4 Br8 178.0(3)
O16 P7 Pt4 Pt3 -123.6(2)
O15 P7 Pt4 Pt3 118.2(2)
N4 P7 Pt4 Pt3 -1.8(2)
P6 Pt3 Pt4 P5 12.81(7)
P8 Pt3 Pt4 P5 -167.16(7)
Br5 Pt3 Pt4 P5 103.76(6)
Br7 Pt3 Pt4 P5 -75.24(6)
Br6 Pt3 Pt4 P5 144.7(14)
P6 Pt3 Pt4 P7 -169.00(7)
P8 Pt3 Pt4 P7 11.03(7)
Br5 Pt3 Pt4 P7 -78.05(6)
Br7 Pt3 Pt4 P7 102.95(6)
Br6 Pt3 Pt4 P7 -37.1(14)
P6 Pt3 Pt4 Br8 165(27)
P8 Pt3 Pt4 Br8 -15(6)
Br5 Pt3 Pt4 Br8 -104(6)
Br7 Pt3 Pt4 Br8 77(6)
Br6 Pt3 Pt4 Br8 -63(6)
O1 C1 C2 F3 -61.2(8)
O1 C1 C2 F1 180.0(6)
O1 C1 C2 F2 59.5(8)
O2 C3 C4 F6 -178.5(6)
O2 C3 C4 F5 -58.4(8)
O2 C3 C4 F4 60.7(9)
O5 C9 C10 F18 -61.4(8)
O5 C9 C10 F16 178.0(6)
O5 C9 C10 F17 58.7(8)
O6 C11 C12 F14 67.0(8)
O6 C11 C12 F13 -173.0(6)
O6 C11 C12 F15 -54.4(9)
O7 C13 C14 F23 -58.0(9)
O7 C13 C14 F24 -178.7(7)
O7 C13 C14 F22 61.6(9)
C2 C1 O1 P1 -174.8(5)
C4 C3 O2 P1 179.9(5)
C10 C9 O5 P3 -137.7(5)
C12 C11 O6 P3 -128.7(6)
C14 C13 O7 P4 -135.7(6)
C3 O2 P1 O1 60.3(5)
C3 O2 P1 N1 167.5(5)
C3 O2 P1 Pt1 -67.5(5)
C1 O1 P1 O2 -176.7(6)
C1 O1 P1 N1 79.5(6)
C1 O1 P1 Pt1 -49.5(6)
C17 N1 P1 O2 -61.9(6)
P2 N1 P1 O2 110.6(4)
C17 N1 P1 O1 39.8(6)
P2 N1 P1 O1 -147.7(4)
C17 N1 P1 Pt1 171.2(5)
P2 N1 P1 Pt1 -16.4(5)
C17 N1 P2 O3B -36.6(9)
P1 N1 P2 O3B 150.8(7)
C17 N1 P2 O4A 36.1(7)
P1 N1 P2 O4A -136.5(5)
C17 N1 P2 O3A -63.4(6)
P1 N1 P2 O3A 124.0(5)
C17 N1 P2 O4B 57.1(8)
P1 N1 P2 O4B -115.4(7)
C17 N1 P2 Pt2 174.8(5)
P1 N1 P2 Pt2 2.3(5)
C11 O6 P3 O5 -157.5(6)
C11 O6 P3 N2 99.2(6)
C11 O6 P3 Pt1 -30.7(7)
C9 O5 P3 O6 54.7(6)
C9 O5 P3 N2 162.3(5)
C9 O5 P3 Pt1 -73.9(5)
C18 N2 P3 O6 35.9(6)
P4 N2 P3 O6 -156.0(4)
C18 N2 P3 O5 -65.7(6)
P4 N2 P3 O5 102.4(4)
C18 N2 P3 Pt1 168.6(5)
P4 N2 P3 Pt1 -23.3(5)
C15A O8 P4 O7 130.3(8)
C15B O8 P4 O7 174.5(14)
C15A O8 P4 N2 -123.6(8)
C15B O8 P4 N2 -79.5(14)
C15A O8 P4 Pt2 7.0(8)
C15B O8 P4 Pt2 51.1(14)
C13 O7 P4 O8 -171.3(5)
C13 O7 P4 N2 84.1(5)
C13 O7 P4 Pt2 -44.9(5)
C18 N2 P4 O8 -49.0(6)
P3 N2 P4 O8 142.8(4)
C18 N2 P4 O7 50.6(6)
P3 N2 P4 O7 -117.6(4)
C18 N2 P4 Pt2 178.8(5)
P3 N2 P4 Pt2 10.6(5)
O2 P1 Pt1 P3 85.0(8)
O1 P1 Pt1 P3 -32.5(9)
N1 P1 Pt1 P3 -157.1(8)
O2 P1 Pt1 Br2 178.6(2)
O1 P1 Pt1 Br2 61.0(2)
N1 P1 Pt1 Br2 -63.5(2)
O2 P1 Pt1 Br3 -16.9(2)
O1 P1 Pt1 Br3 -134.4(2)
N1 P1 Pt1 Br3 101.1(2)
O2 P1 Pt1 Br1 82.0(2)
O1 P1 Pt1 Br1 -35.5(2)
N1 P1 Pt1 Br1 -160.1(2)
O2 P1 Pt1 Pt2 -98.8(2)
O1 P1 Pt1 Pt2 143.7(2)
N1 P1 Pt1 Pt2 19.2(2)
O6 P3 Pt1 P1 -36.1(9)
O5 P3 Pt1 P1 81.4(8)
N2 P3 Pt1 P1 -162.0(8)
O6 P3 Pt1 Br2 -129.7(2)
O5 P3 Pt1 Br2 -12.1(2)
N2 P3 Pt1 Br2 104.4(3)
O6 P3 Pt1 Br3 65.8(2)
O5 P3 Pt1 Br3 -176.7(2)
N2 P3 Pt1 Br3 -60.1(3)
O6 P3 Pt1 Br1 -33.1(2)
O5 P3 Pt1 Br1 84.4(2)
N2 P3 Pt1 Br1 -159.0(3)
O6 P3 Pt1 Pt2 147.6(2)
O5 P3 Pt1 Pt2 -94.8(2)
N2 P3 Pt1 Pt2 21.7(3)
O3B P2 Pt2 P4 25.4(12)
O4A P2 Pt2 P4 -54.9(10)
N1 P2 Pt2 P4 172.0(8)
O3A P2 Pt2 P4 62.3(10)
O4B P2 Pt2 P4 -77.9(12)
O3B P2 Pt2 Br4 42.5(8)
O4A P2 Pt2 Br4 -37.7(4)
N1 P2 Pt2 Br4 -170.8(3)
O3A P2 Pt2 Br4 79.5(3)
O4B P2 Pt2 Br4 -60.8(7)
O3B P2 Pt2 Pt1 -136.6(8)
O4A P2 Pt2 Pt1 143.2(4)
N1 P2 Pt2 Pt1 10.1(3)
O3A P2 Pt2 Pt1 -99.6(3)
O4B P2 Pt2 Pt1 120.2(7)
O8 P4 Pt2 P2 79.1(9)
O7 P4 Pt2 P2 -34.3(10)
N2 P4 Pt2 P2 -156.9(9)
O8 P4 Pt2 Br4 61.9(2)
O7 P4 Pt2 Br4 -51.5(2)
N2 P4 Pt2 Br4 -174.1(3)
O8 P4 Pt2 Pt1 -119.0(2)
O7 P4 Pt2 Pt1 127.6(2)
N2 P4 Pt2 Pt1 5.0(3)
P1 Pt1 Pt2 P2 -14.02(7)
P3 Pt1 Pt2 P2 165.66(7)
Br2 Pt1 Pt2 P2 75.45(7)
Br3 Pt1 Pt2 P2 -104.72(7)
Br1 Pt1 Pt2 P2 35.4(11)
P1 Pt1 Pt2 P4 167.50(7)
P3 Pt1 Pt2 P4 -12.82(7)
Br2 Pt1 Pt2 P4 -103.02(6)
Br3 Pt1 Pt2 P4 76.80(6)
Br1 Pt1 Pt2 P4 -143.0(11)
P1 Pt1 Pt2 Br4 -122.3(12)
P3 Pt1 Pt2 Br4 57.4(12)
Br2 Pt1 Pt2 Br4 -32.8(12)
Br3 Pt1 Pt2 Br4 147.0(12)
Br1 Pt1 Pt2 Br4 -72.9(17)
O11 C23 C24A F34A -44.0(18)
C24B C23 C24A F34A 49(3)
O11 C23 C24A F32B 176.7(11)
C24B C23 C24A F32B -91(2)
O11 C23 C24A F33A 68.4(12)
C24B C23 C24A F33A 161(3)
C24A C23 C24B F34B -172(3)
O11 C23 C24B F34B -75.5(18)
C24A C23 C24B F32A 70(2)
O11 C23 C24B F32A 166.3(17)
C24A C23 C24B F33B -50(2)
O11 C23 C24B F33B 47(2)
O3B P2 O4A C5A -150.3(12)
N1 P2 O4A C5A 99.8(9)
O3A P2 O4A C5A -163.4(9)
O4B P2 O4A C5A 33(2)
Pt2 P2 O4A C5A -37.4(10)
P2 O4A C5A C6A -121.5(9)
O4A C5A C6A F11A -49.3(15)
O4A C5A C6A F12A -179.5(10)
O4A C5A C6A F10A 68.7(13)
O3B P2 O4B C5B 174.3(19)
O4A P2 O4B C5B 177(4)
N1 P2 O4B C5B 59.7(19)
O3A P2 O4B C5B 158.5(16)
Pt2 P2 O4B C5B -63(2)
P2 O4B C5B C6B -156.1(16)
O4B C5B C6B F11B -58(3)
O4B C5B C6B F12B 175(2)
O4B C5B C6B F10B 61(2)
O3B P2 O3A C7A 37.9(13)
O4A P2 O3A C7A 60.8(10)
N1 P2 O3A C7A 168.6(9)
O4B P2 O3A C7A 68.1(12)
Pt2 P2 O3A C7A -68.4(9)
P2 O3A C7A C8A -151.9(8)
O3A C7A C8A F7A -67.1(14)
O3A C7A C8A F9A 59.3(15)
O3A C7A C8A F8A 175.6(11)
O4A P2 O3B C7B 163.5(17)
N1 P2 O3B C7B -97.2(15)
O3A P2 O3B C7B -41.2(15)
O4B P2 O3B C7B 164.8(17)
Pt2 P2 O3B C7B 50.3(18)
P2 O3B C7B C8B 148.8(15)
O3B C7B C8B F7B 54(3)
O3B C7B C8B F9B 177(2)
O3B C7B C8B F8B -65(2)
C15B O8 C15A C16A 36.5(13)
P4 O8 C15A C16A 136.0(8)
O8 C15A C16A F21A -57.4(13)
O8 C15A C16A F20A 66.2(13)
O8 C15A C16A F19A 177.9(8)
C15A O8 C15B C16B -83(2)
P4 O8 C15B C16B 170.5(13)
O8 C15B C16B F21B -170.5(19)
O8 C15B C16B F20B -41(3)
O8 C15B C16B F19B 68(2)
